data_7118957
loop_
_publ_author_name
'Masaki Ito'
'Masato Iseki'
'Masumi Itazaki'
'Hiroshi Nakazawa'

_publ_section_title
;
 Tetrahedral cage complex with planar vertices: selective synthesis of
 Pt4L6 cage complexes involving hydrogen bonds driven by halide binding
;
_journal_name_full Chem.Commun.
_journal_page_first 7205
_journal_volume 52
_journal_year 2016
_chemical_formula_moiety 'C72 H60 Fe2 N4 O4 P4 Pt, 4(C H2 Cl2)'
_chemical_formula_sum 'C76 H68 Cl8 Fe2 N4 O4 P4 Pt'
_chemical_formula_weight 1815.61
_space_group_IT_number 15
_symmetry_cell_setting monoclinic
_symmetry_Int_Tables_number 15
_symmetry_space_group_name_Hall '-C 2yc'
_symmetry_space_group_name_H-M 'C 1 2/c 1'
_audit_update_record
;
2016-03-29 deposited with the CCDC.
2016-04-21 downloaded from the CCDC.
;
_cell_angle_alpha 90.00
_cell_angle_beta 109.950(2)
_cell_angle_gamma 90.00
_cell_formula_units_Z 4
_cell_length_a 29.1376(18)
_cell_length_b 15.0037(8)
_cell_length_c 18.0317(12)
_cell_measurement_reflns_used 7954
_cell_measurement_temperature 200(2)
_cell_measurement_theta_max 27.4758
_cell_measurement_theta_min 2.1091
_cell_volume 7409.9(8)
_computing_cell_refinement 'CrystalClear (Rigaku, 2001)'
_computing_data_collection 'CrystalClear (Rigaku, 2001)'
_computing_data_reduction 'CrystalClear (Rigaku, 2001)'
_computing_molecular_graphics 'Ortep-3 for Windows (Farrugia, 1997)'
_computing_publication_material SHELXL97
_computing_structure_refinement 'SHELXL-97 (Sheldrick, 1997)'
_computing_structure_solution 'SIR97 (Altomare <i>et al.</i>,  1999)'
_diffrn_ambient_temperature 200(2)
_diffrn_detector_area_resol_mean 7.32
_diffrn_measured_fraction_theta_full 0.994
_diffrn_measured_fraction_theta_max 0.994
_diffrn_measurement_details
;
scan:
    Number of images: 1200
               Slice: -80.0000 - 100.0000
         Image width: 0.1500
            Exp time: 8.0000
       Rotation axis: Phi
               Omega: 0.0000
                 Chi: 0.0000
                 Phi: 0.0000
                 XTD: 55.2375
              2theta: 25.1388
scan:
    Number of images: 400
               Slice: -15.0000 - 45.0000
         Image width: 0.1500
            Exp time: 8.0000
       Rotation axis: Omega
               Omega: 0.0000
                 Chi: 90.0000
                 Phi: 0.0000
                 XTD: 55.2375
              2theta: 25.1388
scan:
    Number of images: 400
               Slice: -15.0000 - 45.0000
         Image width: 0.1500
            Exp time: 8.0000
       Rotation axis: Omega
               Omega: 0.0000
                 Chi: 90.0000
                 Phi: 90.0000
                 XTD: 55.2375
              2theta: 25.1388
scan:
    Number of images: 400
               Slice: -15.0000 - 45.0000
         Image width: 0.1500
            Exp time: 8.0000
       Rotation axis: Omega
               Omega: 0.0000
                 Chi: 90.0000
                 Phi: 180.0000
                 XTD: 55.2375
              2theta: 25.1388
scan:
    Number of images: 400
               Slice: -15.0000 - 45.0000
         Image width: 0.1500
            Exp time: 8.0000
       Rotation axis: Omega
               Omega: 0.0000
                 Chi: 90.0000
                 Phi: 270.0000
                 XTD: 55.2375
              2theta: 25.1388

;
_diffrn_measurement_device 'Mercury CCD (2x2 bin mode)'
_diffrn_measurement_device_details 'AFC7: Eulerian 3-circle'
_diffrn_measurement_device_type 'Rigaku/MSC Mercury CCD'
_diffrn_measurement_method '\w and \f'
_diffrn_radiation_detector CCD
_diffrn_radiation_monochromator 'Graphite Monochromator'
_diffrn_radiation_source 'Rotating Anode'
_diffrn_radiation_type MoK\a
_diffrn_radiation_wavelength 0.71070
_diffrn_reflns_av_R_equivalents 0.0437
_diffrn_reflns_av_unetI/netI 0.0428
_diffrn_reflns_limit_h_max 37
_diffrn_reflns_limit_h_min -32
_diffrn_reflns_limit_k_max 19
_diffrn_reflns_limit_k_min -13
_diffrn_reflns_limit_l_max 23
_diffrn_reflns_limit_l_min -22
_diffrn_reflns_number 28446
_diffrn_reflns_reduction_process 'Lp corrections applied'
_diffrn_reflns_theta_full 27.48
_diffrn_reflns_theta_max 27.48
_diffrn_reflns_theta_min 2.36
_diffrn_source_current 250.0000
_diffrn_source_power 12.5000
_diffrn_source_voltage 50.0000
_exptl_absorpt_coefficient_mu 2.697
_exptl_absorpt_correction_T_max 0.7742
_exptl_absorpt_correction_T_min 0.7206
_exptl_absorpt_correction_type integration
_exptl_absorpt_process_details Coppens_numerical
_exptl_crystal_colour Orange
_exptl_crystal_density_diffrn 1.627
_exptl_crystal_density_method 'not measured'
_exptl_crystal_description Platelet
_exptl_crystal_F_000 3640
_exptl_crystal_preparation 'mounted on the CryoLoop with Palaton oil and placed in N2 stream at 200(2) K'
_exptl_crystal_size_max 0.13
_exptl_crystal_size_mid 0.10
_exptl_crystal_size_min 0.10
_refine_diff_density_max 1.868
_refine_diff_density_min -1.151
_refine_diff_density_rms 0.110
_refine_ls_extinction_method none
_refine_ls_goodness_of_fit_ref 1.065
_refine_ls_hydrogen_treatment mixed
_refine_ls_matrix_type full
_refine_ls_number_parameters 474
_refine_ls_number_reflns 8452
_refine_ls_number_restraints 0
_refine_ls_restrained_S_all 1.065
_refine_ls_R_factor_all 0.0494
_refine_ls_R_factor_gt 0.0424
_refine_ls_shift/su_max 0.001
_refine_ls_shift/su_mean 0.000
_refine_ls_structure_factor_coef Fsqd
_refine_ls_weighting_details 'calc w=1/[\s^2^(Fo^2^)+(0.0345P)^2^+31.3545P] where P=(Fo^2^+2Fc^2^)/3'
_refine_ls_weighting_scheme calc
_refine_ls_wR_factor_gt 0.0883
_refine_ls_wR_factor_ref 0.0931
_reflns_number_gt 7530
_reflns_number_total 8452
_reflns_threshold_expression >2sigma(I)
_cod_data_source_file c6cc01448h2.cif
_cod_data_source_block ISK-372-New
_cod_original_sg_symbol_H-M C2/c
_cod_database_code 7118957

loop_
_symmetry_equiv_pos_as_xyz
'x, y, z'
'-x, y, -z+1/2'
'x+1/2, y+1/2, z'
'-x+1/2, y+1/2, -z+1/2'
'-x, -y, -z'
'x, -y, z-1/2'
'-x+1/2, -y+1/2, -z'
'x+1/2, -y+1/2, z-1/2'

loop_
_atom_site_label
_atom_site_type_symbol
_atom_site_fract_x
_atom_site_fract_y
_atom_site_fract_z
_atom_site_U_iso_or_equiv
_atom_site_adp_type
_atom_site_occupancy
_atom_site_symmetry_multiplicity
_atom_site_calc_flag
_atom_site_refinement_flags
_atom_site_disorder_assembly
_atom_site_disorder_group
Pt1 Pt 0.5000 0.241762(11) 0.2500 0.02009(7) Uani 1 2 d S . .
C1 C 0.38598(14) 0.1951(2) 0.1052(2) 0.0251(8) Uani 1 1 d . . .
O1 O 0.36691(11) 0.26652(17) 0.10801(17) 0.0333(7) Uani 1 1 d . . .
N1 N 0.37449(13) 0.1458(2) 0.0387(2) 0.0292(8) Uani 1 1 d . . .
H1N H 0.3899(17) 0.105(3) 0.041(3) 0.029(12) Uiso 1 1 d . . .
Fe1 Fe 0.34848(2) 0.24401(3) -0.12325(3) 0.02752(13) Uani 1 1 d . . .
C2 C 0.34010(15) 0.1666(2) -0.0352(2) 0.0277(8) Uani 1 1 d . . .
C3 C 0.33417(17) 0.1150(3) -0.1036(3) 0.0349(10) Uani 1 1 d . . .
H3A H 0.3532 0.0648 -0.1072 0.042 Uiso 1 1 calc R . .
C4 C 0.29449(17) 0.1521(3) -0.1658(3) 0.0402(11) Uani 1 1 d . . .
H4A H 0.2821 0.1303 -0.2184 0.048 Uiso 1 1 calc R . .
C5 C 0.27673(16) 0.2264(3) -0.1365(3) 0.0387(10) Uani 1 1 d . . .
H5A H 0.2505 0.2637 -0.1660 0.046 Uiso 1 1 calc R . .
C6 C 0.30483(16) 0.2360(3) -0.0553(3) 0.0343(9) Uani 1 1 d . . .
H6A H 0.3008 0.2807 -0.0207 0.041 Uiso 1 1 calc R . .
C7 C 0.47605(14) 0.2891(2) 0.0487(2) 0.0255(8) Uani 1 1 d . . .
O2 O 0.48975(11) 0.21925(18) 0.02906(17) 0.0351(7) Uani 1 1 d . . .
N2 N 0.43911(13) 0.3376(2) 0.0003(2) 0.0287(7) Uani 1 1 d . . .
H2N H 0.4320(18) 0.380(3) 0.016(3) 0.043(15) Uiso 1 1 d . . .
C8 C 0.41124(15) 0.3175(3) -0.0789(2) 0.0293(9) Uani 1 1 d . . .
C9 C 0.41775(17) 0.2464(3) -0.1263(3) 0.0377(10) Uani 1 1 d . . .
H9A H 0.4409 0.1994 -0.1099 0.045 Uiso 1 1 calc R . .
C10 C 0.3830(2) 0.2593(4) -0.2028(3) 0.0495(13) Uani 1 1 d . . .
H10A H 0.3792 0.2223 -0.2473 0.059 Uiso 1 1 calc R . .
C11 C 0.35501(19) 0.3356(3) -0.2023(3) 0.0478(13) Uani 1 1 d . . .
H11A H 0.3291 0.3587 -0.2459 0.057 Uiso 1 1 calc R . .
C12 C 0.37241(17) 0.3719(3) -0.1251(3) 0.0403(11) Uani 1 1 d . . .
H12A H 0.3602 0.4235 -0.1076 0.048 Uiso 1 1 calc R . .
P1 P 0.43391(4) 0.15061(6) 0.19665(6) 0.0222(2) Uani 1 1 d . . .
C13 C 0.39204(14) 0.1281(2) 0.2508(2) 0.0259(8) Uani 1 1 d . . .
C14 C 0.40927(16) 0.1371(2) 0.3317(2) 0.0295(9) Uani 1 1 d . . .
H14A H 0.4426 0.1515 0.3583 0.035 Uiso 1 1 calc R . .
C15 C 0.37812(18) 0.1253(3) 0.3747(3) 0.0397(11) Uani 1 1 d . . .
H15A H 0.3903 0.1319 0.4304 0.048 Uiso 1 1 calc R . .
C16 C 0.32989(18) 0.1041(3) 0.3368(3) 0.0433(12) Uani 1 1 d . . .
H16A H 0.3084 0.0972 0.3660 0.052 Uiso 1 1 calc R . .
C17 C 0.31286(17) 0.0929(3) 0.2558(3) 0.0428(11) Uani 1 1 d . . .
H17A H 0.2797 0.0772 0.2294 0.051 Uiso 1 1 calc R . .
C18 C 0.34382(16) 0.1046(3) 0.2133(3) 0.0347(9) Uani 1 1 d . . .
H18A H 0.3319 0.0963 0.1577 0.042 Uiso 1 1 calc R . .
C19 C 0.44517(14) 0.0384(2) 0.1659(2) 0.0253(8) Uani 1 1 d . . .
C20 C 0.4332(2) -0.0384(3) 0.1975(3) 0.0488(13) Uani 1 1 d . . .
H20A H 0.4180 -0.0344 0.2363 0.059 Uiso 1 1 calc R . .
C21 C 0.4434(2) -0.1216(3) 0.1727(4) 0.0627(17) Uani 1 1 d . . .
H21A H 0.4355 -0.1740 0.1954 0.075 Uiso 1 1 calc R . .
C22 C 0.4647(2) -0.1289(3) 0.1158(3) 0.0508(14) Uani 1 1 d . . .
H22A H 0.4703 -0.1859 0.0976 0.061 Uiso 1 1 calc R . .
C23 C 0.47789(17) -0.0533(3) 0.0853(3) 0.0371(10) Uani 1 1 d . . .
H23A H 0.4932 -0.0580 0.0466 0.045 Uiso 1 1 calc R . .
C24 C 0.46902(15) 0.0300(2) 0.1109(2) 0.0304(9) Uani 1 1 d . . .
H24A H 0.4793 0.0819 0.0908 0.036 Uiso 1 1 calc R . .
P2 P 0.50747(4) 0.33245(6) 0.15189(6) 0.02100(19) Uani 1 1 d . . .
C25 C 0.48268(14) 0.4456(2) 0.1470(2) 0.0217(7) Uani 1 1 d . . .
C26 C 0.43550(15) 0.4553(2) 0.1479(2) 0.0275(8) Uani 1 1 d . . .
H26A H 0.4168 0.4037 0.1486 0.033 Uiso 1 1 calc R . .
C27 C 0.41517(16) 0.5387(3) 0.1480(3) 0.0344(9) Uani 1 1 d . . .
H27A H 0.3826 0.5442 0.1478 0.041 Uiso 1 1 calc R . .
C28 C 0.44262(17) 0.6139(3) 0.1483(3) 0.0367(10) Uani 1 1 d . . .
H28A H 0.4291 0.6715 0.1489 0.044 Uiso 1 1 calc R . .
C29 C 0.48930(17) 0.6053(2) 0.1478(3) 0.0369(10) Uani 1 1 d . . .
H29A H 0.5080 0.6573 0.1483 0.044 Uiso 1 1 calc R . .
C30 C 0.50967(16) 0.5224(2) 0.1467(2) 0.0286(9) Uani 1 1 d . . .
H30A H 0.5420 0.5176 0.1458 0.034 Uiso 1 1 calc R . .
C31 C 0.56711(14) 0.3526(2) 0.1423(2) 0.0230(8) Uani 1 1 d . . .
C32 C 0.57275(16) 0.3748(3) 0.0710(2) 0.0322(9) Uani 1 1 d . . .
H32A H 0.5448 0.3812 0.0249 0.039 Uiso 1 1 calc R . .
C33 C 0.61869(17) 0.3879(3) 0.0667(3) 0.0387(10) Uani 1 1 d . . .
H33A H 0.6221 0.4023 0.0175 0.046 Uiso 1 1 calc R . .
C34 C 0.65955(16) 0.3800(3) 0.1331(3) 0.0383(10) Uani 1 1 d . . .
H34A H 0.6911 0.3890 0.1300 0.046 Uiso 1 1 calc R . .
C35 C 0.65446(16) 0.3591(3) 0.2042(3) 0.0341(9) Uani 1 1 d . . .
H35A H 0.6825 0.3543 0.2504 0.041 Uiso 1 1 calc R . .
C36 C 0.60860(14) 0.3450(2) 0.2084(2) 0.0272(8) Uani 1 1 d . . .
H36A H 0.6055 0.3299 0.2576 0.033 Uiso 1 1 calc R . .
C37 C 0.2846(2) 0.4351(3) 0.0651(4) 0.0622(16) Uani 1 1 d . . .
H37A H 0.3157 0.4025 0.0889 0.075 Uiso 1 1 calc R . .
H37B H 0.2576 0.3927 0.0600 0.075 Uiso 1 1 calc R . .
Cl1 Cl 0.28069(11) 0.47121(13) -0.02714(13) 0.1146(9) Uani 1 1 d . . .
Cl2 Cl 0.28176(6) 0.52112(11) 0.12836(10) 0.0716(4) Uani 1 1 d . . .
C38 C 0.3057(6) 0.8417(10) 0.0480(9) 0.195(7) Uani 1 1 d . . .
H38A H 0.2758 0.8564 0.0031 0.234 Uiso 0.640(5) 1 calc PR A 1
H38B H 0.3281 0.8932 0.0561 0.234 Uiso 0.640(5) 1 calc PR A 1
H38C H 0.2831 0.8378 -0.0072 0.234 Uiso 0.360(5) 1 calc PR A 2
H38D H 0.2852 0.8630 0.0782 0.234 Uiso 0.360(5) 1 calc PR A 2
Cl3B Cl 0.3135(3) 0.7283(5) 0.0753(4) 0.124(3) Uani 0.360(5) 1 d P A 2
Cl4B Cl 0.3318(2) 0.9161(5) 0.0455(4) 0.114(3) Uani 0.360(5) 1 d P A 2
Cl3 Cl 0.33053(18) 0.7597(3) 0.0242(3) 0.1261(18) Uani 0.640(5) 1 d P A 1
Cl4 Cl 0.2898(2) 0.8296(6) 0.1314(2) 0.252(5) Uani 0.640(5) 1 d P A 1

loop_
_atom_site_aniso_label
_atom_site_aniso_U_11
_atom_site_aniso_U_22
_atom_site_aniso_U_33
_atom_site_aniso_U_23
_atom_site_aniso_U_13
_atom_site_aniso_U_12
Pt1 0.01977(11) 0.01551(9) 0.02588(11) 0.000 0.00892(8) 0.000
C1 0.022(2) 0.0197(16) 0.033(2) 0.0005(14) 0.0087(17) -0.0075(14)
O1 0.0389(18) 0.0247(13) 0.0314(16) -0.0031(11) 0.0058(13) 0.0067(12)
N1 0.031(2) 0.0208(15) 0.0330(19) -0.0019(13) 0.0068(16) 0.0039(14)
Fe1 0.0236(3) 0.0273(3) 0.0274(3) -0.0026(2) 0.0031(2) -0.0033(2)
C2 0.026(2) 0.0242(17) 0.031(2) -0.0009(14) 0.0077(17) -0.0022(15)
C3 0.039(3) 0.0263(19) 0.036(2) -0.0070(16) 0.008(2) -0.0059(17)
C4 0.033(3) 0.044(2) 0.035(2) -0.0031(18) -0.001(2) -0.015(2)
C5 0.024(2) 0.045(2) 0.039(3) 0.0065(19) 0.0006(19) -0.0020(19)
C6 0.024(2) 0.035(2) 0.039(2) -0.0014(17) 0.0057(19) 0.0013(17)
C7 0.024(2) 0.0205(16) 0.031(2) -0.0006(14) 0.0078(17) -0.0031(14)
O2 0.0417(19) 0.0250(13) 0.0339(16) -0.0037(11) 0.0066(14) 0.0059(12)
N2 0.0281(19) 0.0231(16) 0.0308(19) -0.0020(13) 0.0047(15) 0.0021(14)
C8 0.026(2) 0.0313(19) 0.027(2) -0.0008(15) 0.0051(17) -0.0083(16)
C9 0.028(2) 0.052(3) 0.034(2) -0.0114(19) 0.0120(19) -0.0092(19)
C10 0.043(3) 0.077(4) 0.031(2) -0.012(2) 0.016(2) -0.021(3)
C11 0.042(3) 0.058(3) 0.032(3) 0.011(2) -0.001(2) -0.018(2)
C12 0.037(3) 0.029(2) 0.045(3) 0.0073(18) 0.000(2) -0.0080(18)
P1 0.0221(5) 0.0160(4) 0.0292(5) -0.0011(3) 0.0096(4) -0.0031(3)
C13 0.025(2) 0.0174(16) 0.038(2) 0.0003(14) 0.0127(18) -0.0013(14)
C14 0.029(2) 0.0243(17) 0.039(2) 0.0071(15) 0.0161(19) -0.0003(15)
C15 0.048(3) 0.036(2) 0.039(3) 0.0079(18) 0.020(2) 0.001(2)
C16 0.037(3) 0.037(2) 0.066(3) 0.014(2) 0.030(3) 0.0013(19)
C17 0.028(2) 0.042(2) 0.060(3) 0.011(2) 0.017(2) -0.0037(19)
C18 0.028(2) 0.035(2) 0.040(2) 0.0003(17) 0.0095(19) -0.0065(17)
C19 0.025(2) 0.0186(16) 0.033(2) -0.0019(14) 0.0116(17) -0.0028(14)
C20 0.072(4) 0.0196(19) 0.074(4) -0.002(2) 0.049(3) -0.009(2)
C21 0.090(5) 0.019(2) 0.107(5) 0.003(2) 0.069(4) -0.002(2)
C22 0.064(4) 0.0216(19) 0.081(4) -0.011(2) 0.044(3) -0.001(2)
C23 0.036(3) 0.032(2) 0.048(3) -0.0027(18) 0.021(2) 0.0051(18)
C24 0.032(2) 0.0208(17) 0.039(2) 0.0030(15) 0.0118(19) -0.0003(15)
P2 0.0212(5) 0.0167(4) 0.0253(5) 0.0007(3) 0.0082(4) -0.0011(3)
C25 0.022(2) 0.0190(15) 0.0241(19) -0.0002(13) 0.0083(16) -0.0001(14)
C26 0.030(2) 0.0227(17) 0.030(2) 0.0033(14) 0.0101(18) -0.0004(15)
C27 0.028(2) 0.032(2) 0.044(3) -0.0021(17) 0.014(2) 0.0042(17)
C28 0.041(3) 0.0223(18) 0.043(3) 0.0010(16) 0.009(2) 0.0033(17)
C29 0.043(3) 0.0181(17) 0.047(3) 0.0018(16) 0.011(2) -0.0056(17)
C30 0.032(2) 0.0219(17) 0.031(2) 0.0007(14) 0.0101(18) -0.0030(15)
C31 0.023(2) 0.0184(15) 0.031(2) 0.0012(13) 0.0137(17) 0.0004(14)
C32 0.032(2) 0.035(2) 0.030(2) 0.0017(16) 0.0117(19) -0.0035(17)
C33 0.039(3) 0.045(2) 0.039(3) 0.0055(19) 0.022(2) -0.004(2)
C34 0.025(2) 0.041(2) 0.053(3) 0.005(2) 0.019(2) -0.0028(18)
C35 0.022(2) 0.035(2) 0.040(2) 0.0062(17) 0.0052(19) 0.0012(17)
C36 0.026(2) 0.0250(17) 0.031(2) 0.0018(14) 0.0091(17) -0.0009(15)
C37 0.068(4) 0.045(3) 0.079(4) -0.008(3) 0.033(3) -0.005(3)
Cl1 0.205(3) 0.0705(11) 0.1044(16) 0.0186(10) 0.0990(18) 0.0420(14)
Cl2 0.0521(9) 0.0750(10) 0.0880(12) -0.0299(8) 0.0241(8) 0.0000(7)
C38 0.174(15) 0.195(14) 0.225(16) 0.103(12) 0.081(12) 0.074(12)
Cl3B 0.119(6) 0.143(6) 0.100(5) 0.057(4) 0.022(4) -0.002(4)
Cl4B 0.090(5) 0.137(6) 0.108(5) -0.043(4) 0.027(4) -0.024(4)
Cl3 0.131(4) 0.120(3) 0.144(4) -0.018(3) 0.067(3) 0.030(3)
Cl4 0.173(5) 0.527(12) 0.064(2) 0.078(4) 0.053(3) 0.228(7)

loop_
_atom_type_symbol
_atom_type_description
_atom_type_scat_dispersion_real
_atom_type_scat_dispersion_imag
_atom_type_scat_source
C C 0.0033 0.0016 'International Tables Vol C Tables 4.2.6.8 and 6.1.1.4'
H H 0.0000 0.0000 'International Tables Vol C Tables 4.2.6.8 and 6.1.1.4'
N N 0.0061 0.0033 'International Tables Vol C Tables 4.2.6.8 and 6.1.1.4'
O O 0.0106 0.0060 'International Tables Vol C Tables 4.2.6.8 and 6.1.1.4'
P P 0.1023 0.0942 'International Tables Vol C Tables 4.2.6.8 and 6.1.1.4'
Cl Cl 0.1484 0.1585 'International Tables Vol C Tables 4.2.6.8 and 6.1.1.4'
Fe Fe 0.3463 0.8444 'International Tables Vol C Tables 4.2.6.8 and 6.1.1.4'
Pt Pt -1.7033 8.3905 'International Tables Vol C Tables 4.2.6.8 and 6.1.1.4'

loop_
_geom_angle_atom_site_label_1
_geom_angle_atom_site_label_2
_geom_angle_atom_site_label_3
_geom_angle
_geom_angle_site_symmetry_1
_geom_angle_site_symmetry_3
P1 Pt1 P1 106.62(5) . 2_655
P1 Pt1 P2 108.48(3) . .
P1 Pt1 P2 112.94(3) 2_655 .
P1 Pt1 P2 112.94(3) . 2_655
P1 Pt1 P2 108.48(3) 2_655 2_655
P2 Pt1 P2 107.47(4) . 2_655
O1 C1 N1 122.7(4) . .
O1 C1 P1 119.3(3) . .
N1 C1 P1 118.0(3) . .
C1 N1 C2 127.1(3) . .
C1 N1 H1N 116(3) . .
C2 N1 H1N 117(3) . .
C10 Fe1 C4 108.4(2) . .
C10 Fe1 C11 40.5(2) . .
C4 Fe1 C11 116.01(19) . .
C10 Fe1 C3 114.3(2) . .
C4 Fe1 C3 40.86(17) . .
C11 Fe1 C3 146.87(19) . .
C10 Fe1 C9 40.9(2) . .
C4 Fe1 C9 130.34(19) . .
C11 Fe1 C9 68.8(2) . .
C3 Fe1 C9 106.56(19) . .
C10 Fe1 C5 131.9(2) . .
C4 Fe1 C5 40.37(19) . .
C11 Fe1 C5 110.0(2) . .
C3 Fe1 C5 68.58(18) . .
C9 Fe1 C5 169.89(18) . .
C10 Fe1 C12 68.2(2) . .
C4 Fe1 C12 148.58(18) . .
C11 Fe1 C12 40.65(19) . .
C3 Fe1 C12 170.25(18) . .
C9 Fe1 C12 68.69(19) . .
C5 Fe1 C12 117.46(19) . .
C10 Fe1 C2 146.3(2) . .
C4 Fe1 C2 68.07(17) . .
C11 Fe1 C2 172.06(19) . .
C3 Fe1 C2 40.55(15) . .
C9 Fe1 C2 114.32(18) . .
C5 Fe1 C2 68.22(17) . .
C12 Fe1 C2 132.56(17) . .
C10 Fe1 C6 171.6(2) . .
C4 Fe1 C6 68.16(18) . .
C11 Fe1 C6 133.2(2) . .
C3 Fe1 C6 68.56(17) . .
C9 Fe1 C6 147.10(18) . .
C5 Fe1 C6 40.69(18) . .
C12 Fe1 C6 110.45(19) . .
C2 Fe1 C6 40.59(16) . .
C10 Fe1 C8 67.88(18) . .
C4 Fe1 C8 169.61(18) . .
C11 Fe1 C8 68.03(17) . .
C3 Fe1 C8 130.67(17) . .
C9 Fe1 C8 40.62(16) . .
C5 Fe1 C8 149.11(18) . .
C12 Fe1 C8 40.37(17) . .
C2 Fe1 C8 109.22(16) . .
C6 Fe1 C8 116.83(17) . .
N1 C2 C3 122.8(4) . .
N1 C2 C6 128.7(4) . .
C3 C2 C6 108.5(4) . .
N1 C2 Fe1 128.9(3) . .
C3 C2 Fe1 69.3(2) . .
C6 C2 Fe1 69.8(2) . .
C2 C3 C4 107.3(4) . .
C2 C3 Fe1 70.1(2) . .
C4 C3 Fe1 69.5(2) . .
C2 C3 H3A 126.3 . .
C4 C3 H3A 126.3 . .
Fe1 C3 H3A 125.6 . .
C5 C4 C3 108.6(4) . .
C5 C4 Fe1 70.0(2) . .
C3 C4 Fe1 69.6(2) . .
C5 C4 H4A 125.7 . .
C3 C4 H4A 125.7 . .
Fe1 C4 H4A 126.3 . .
C4 C5 C6 108.1(4) . .
C4 C5 Fe1 69.7(3) . .
C6 C5 Fe1 70.0(3) . .
C4 C5 H5A 125.9 . .
C6 C5 H5A 125.9 . .
Fe1 C5 H5A 125.9 . .
C2 C6 C5 107.5(4) . .
C2 C6 Fe1 69.6(2) . .
C5 C6 Fe1 69.3(3) . .
C2 C6 H6A 126.3 . .
C5 C6 H6A 126.3 . .
Fe1 C6 H6A 126.4 . .
O2 C7 N2 123.1(4) . .
O2 C7 P2 119.2(3) . .
N2 C7 P2 117.7(3) . .
C7 N2 C8 126.6(3) . .
C7 N2 H2N 119(4) . .
C8 N2 H2N 115(4) . .
N2 C8 C12 122.7(4) . .
N2 C8 C9 128.3(4) . .
C12 C8 C9 108.9(4) . .
N2 C8 Fe1 129.6(3) . .
C12 C8 Fe1 69.7(2) . .
C9 C8 Fe1 69.2(2) . .
C8 C9 C10 106.6(4) . .
C8 C9 Fe1 70.1(2) . .
C10 C9 Fe1 69.1(3) . .
C8 C9 H9A 126.7 . .
C10 C9 H9A 126.7 . .
Fe1 C9 H9A 125.6 . .
C11 C10 C9 109.1(4) . .
C11 C10 Fe1 70.1(3) . .
C9 C10 Fe1 70.0(3) . .
C11 C10 H10A 125.4 . .
C9 C10 H10A 125.4 . .
Fe1 C10 H10A 126.0 . .
C10 C11 C12 107.8(4) . .
C10 C11 Fe1 69.3(3) . .
C12 C11 Fe1 70.1(2) . .
C10 C11 H11A 126.1 . .
C12 C11 H11A 126.1 . .
Fe1 C11 H11A 126.0 . .
C8 C12 C11 107.6(4) . .
C8 C12 Fe1 69.9(2) . .
C11 C12 Fe1 69.3(2) . .
C8 C12 H12A 126.2 . .
C11 C12 H12A 126.2 . .
Fe1 C12 H12A 126.2 . .
C13 P1 C19 102.20(16) . .
C13 P1 C1 95.85(18) . .
C19 P1 C1 102.48(17) . .
C13 P1 Pt1 120.20(13) . .
C19 P1 Pt1 117.60(13) . .
C1 P1 Pt1 115.01(11) . .
C14 C13 C18 119.0(4) . .
C14 C13 P1 118.5(3) . .
C18 C13 P1 122.5(3) . .
C13 C14 C15 120.4(4) . .
C13 C14 H14A 119.8 . .
C15 C14 H14A 119.8 . .
C16 C15 C14 120.3(5) . .
C16 C15 H15A 119.8 . .
C14 C15 H15A 119.8 . .
C15 C16 C17 119.3(4) . .
C15 C16 H16A 120.3 . .
C17 C16 H16A 120.3 . .
C18 C17 C16 120.3(4) . .
C18 C17 H17A 119.9 . .
C16 C17 H17A 119.9 . .
C17 C18 C13 120.6(4) . .
C17 C18 H18A 119.7 . .
C13 C18 H18A 119.7 . .
C20 C19 C24 118.2(3) . .
C20 C19 P1 123.0(3) . .
C24 C19 P1 118.7(3) . .
C19 C20 C21 120.4(4) . .
C19 C20 H20A 119.8 . .
C21 C20 H20A 119.8 . .
C22 C21 C20 120.7(4) . .
C22 C21 H21A 119.6 . .
C20 C21 H21A 119.6 . .
C23 C22 C21 119.6(4) . .
C23 C22 H22A 120.2 . .
C21 C22 H22A 120.2 . .
C22 C23 C24 120.2(4) . .
C22 C23 H23A 119.9 . .
C24 C23 H23A 119.9 . .
C23 C24 C19 120.8(4) . .
C23 C24 H24A 119.6 . .
C19 C24 H24A 119.6 . .
C31 P2 C25 102.34(16) . .
C31 P2 C7 96.94(17) . .
C25 P2 C7 102.76(17) . .
C31 P2 Pt1 120.84(12) . .
C25 P2 Pt1 116.45(12) . .
C7 P2 Pt1 114.38(12) . .
C26 C25 C30 118.4(3) . .
C26 C25 P2 118.1(3) . .
C30 C25 P2 123.4(3) . .
C27 C26 C25 121.4(4) . .
C27 C26 H26A 119.3 . .
C25 C26 H26A 119.3 . .
C28 C27 C26 119.4(4) . .
C28 C27 H27A 120.3 . .
C26 C27 H27A 120.3 . .
C29 C28 C27 119.8(4) . .
C29 C28 H28A 120.1 . .
C27 C28 H28A 120.1 . .
C28 C29 C30 121.2(4) . .
C28 C29 H29A 119.4 . .
C30 C29 H29A 119.4 . .
C29 C30 C25 119.9(4) . .
C29 C30 H30A 120.1 . .
C25 C30 H30A 120.1 . .
C36 C31 C32 118.2(4) . .
C36 C31 P2 119.0(3) . .
C32 C31 P2 122.9(3) . .
C33 C32 C31 120.6(4) . .
C33 C32 H32A 119.7 . .
C31 C32 H32A 119.7 . .
C34 C33 C32 120.4(4) . .
C34 C33 H33A 119.8 . .
C32 C33 H33A 119.8 . .
C35 C34 C33 119.6(4) . .
C35 C34 H34A 120.2 . .
C33 C34 H34A 120.2 . .
C34 C35 C36 120.0(4) . .
C34 C35 H35A 120.0 . .
C36 C35 H35A 120.0 . .
C35 C36 C31 121.2(4) . .
C35 C36 H36A 119.4 . .
C31 C36 H36A 119.4 . .
Cl1 C37 Cl2 113.5(3) . .
Cl1 C37 H37A 108.9 . .
Cl2 C37 H37A 108.9 . .
Cl1 C37 H37B 108.9 . .
Cl2 C37 H37B 108.9 . .
H37A C37 H37B 107.7 . .
Cl4B C38 Cl3 108.8(11) . .
Cl4B C38 Cl4 115.7(13) . .
Cl3 C38 Cl4 116.3(8) . .
Cl4B C38 Cl3B 141.3(11) . .
Cl3 C38 Cl3B 44.6(5) . .
Cl4 C38 Cl3B 72.7(7) . .
Cl4B C38 H38A 97.8 . .
Cl3 C38 H38A 108.2 . .
Cl4 C38 H38A 108.2 . .
Cl3B C38 H38A 115.9 . .
Cl4B C38 H38B 10.3 . .
Cl3 C38 H38B 108.2 . .
Cl4 C38 H38B 108.2 . .
Cl3B C38 H38B 134.1 . .
H38A C38 H38B 107.4 . .
Cl4B C38 H38C 101.7 . .
Cl3 C38 H38C 83.7 . .
Cl4 C38 H38C 125.8 . .
Cl3B C38 H38C 101.7 . .
H38A C38 H38C 25.0 . .
H38B C38 H38C 111.9 . .
Cl4B C38 H38D 101.7 . .
Cl3 C38 H38D 146.1 . .
Cl4 C38 H38D 33.1 . .
Cl3B C38 H38D 101.7 . .
H38A C38 H38D 81.4 . .
H38B C38 H38D 99.1 . .
H38C C38 H38D 104.7 . .

loop_
_geom_bond_atom_site_label_1
_geom_bond_atom_site_label_2
_geom_bond_distance
_geom_bond_site_symmetry_2
Pt1 P1 2.2890(9) .
Pt1 P1 2.2891(9) 2_655
Pt1 P2 2.3004(9) .
Pt1 P2 2.3004(9) 2_655
C1 O1 1.216(4) .
C1 N1 1.350(5) .
C1 P1 1.882(4) .
N1 C2 1.402(5) .
N1 H1N 0.75(4) .
Fe1 C10 2.026(5) .
Fe1 C4 2.035(4) .
Fe1 C11 2.036(5) .
Fe1 C3 2.037(4) .
Fe1 C9 2.038(5) .
Fe1 C5 2.039(5) .
Fe1 C12 2.046(4) .
Fe1 C2 2.047(4) .
Fe1 C6 2.049(5) .
Fe1 C8 2.050(4) .
C2 C3 1.415(5) .
C2 C6 1.421(5) .
C3 C4 1.421(6) .
C3 H3A 0.9500 .
C4 C5 1.406(7) .
C4 H4A 0.9500 .
C5 C6 1.421(6) .
C5 H5A 0.9500 .
C6 H6A 0.9500 .
C7 O2 1.216(5) .
C7 N2 1.345(5) .
C7 P2 1.887(4) .
N2 C8 1.413(5) .
N2 H2N 0.75(5) .
C8 C12 1.414(6) .
C8 C9 1.419(6) .
C9 C10 1.420(7) .
C9 H9A 0.9500 .
C10 C11 1.407(7) .
C10 H10A 0.9500 .
C11 C12 1.418(7) .
C11 H11A 0.9500 .
C12 H12A 0.9500 .
P1 C13 1.835(4) .
P1 C19 1.837(4) .
C13 C14 1.378(6) .
C13 C18 1.381(6) .
C14 C15 1.391(6) .
C14 H14A 0.9500 .
C15 C16 1.374(7) .
C15 H15A 0.9500 .
C16 C17 1.383(7) .
C16 H16A 0.9500 .
C17 C18 1.380(6) .
C17 H17A 0.9500 .
C18 H18A 0.9500 .
C19 C20 1.381(5) .
C19 C24 1.397(6) .
C20 C21 1.392(6) .
C20 H20A 0.9500 .
C21 C22 1.374(7) .
C21 H21A 0.9500 .
C22 C23 1.370(6) .
C22 H22A 0.9500 .
C23 C24 1.386(5) .
C23 H23A 0.9500 .
C24 H24A 0.9500 .
P2 C31 1.829(4) .
P2 C25 1.835(3) .
C25 C26 1.389(5) .
C25 C30 1.395(5) .
C26 C27 1.384(5) .
C26 H26A 0.9500 .
C27 C28 1.382(6) .
C27 H27A 0.9500 .
C28 C29 1.369(6) .
C28 H28A 0.9500 .
C29 C30 1.382(5) .
C29 H29A 0.9500 .
C30 H30A 0.9500 .
C31 C36 1.383(5) .
C31 C32 1.391(5) .
C32 C33 1.381(6) .
C32 H32A 0.9500 .
C33 C34 1.376(6) .
C33 H33A 0.9500 .
C34 C35 1.375(6) .
C34 H34A 0.9500 .
C35 C36 1.380(6) .
C35 H35A 0.9500 .
C36 H36A 0.9500 .
C37 Cl1 1.716(6) .
C37 Cl2 1.743(5) .
C37 H37A 0.9900 .
C37 H37B 0.9900 .
C38 Cl4B 1.360(16) .
C38 Cl3 1.560(14) .
C38 Cl4 1.728(14) .
C38 Cl3B 1.765(15) .
C38 H38A 0.9900 .
C38 H38B 0.9900 .
C38 H38C 0.9900 .
C38 H38D 0.9900 .

loop_
_geom_torsion_atom_site_label_1
_geom_torsion_atom_site_label_2
_geom_torsion_atom_site_label_3
_geom_torsion_atom_site_label_4
_geom_torsion
_geom_torsion_site_symmetry_1
_geom_torsion_site_symmetry_2
_geom_torsion_site_symmetry_3
_geom_torsion_site_symmetry_4
O1 C1 N1 C2 -0.4(6) . . . .
P1 C1 N1 C2 -180.0(3) . . . .
C1 N1 C2 C3 173.4(4) . . . .
C1 N1 C2 C6 -9.8(7) . . . .
C1 N1 C2 Fe1 84.5(5) . . . .
C10 Fe1 C2 N1 63.9(5) . . . .
C4 Fe1 C2 N1 154.5(4) . . . .
C11 Fe1 C2 N1 -83.2(14) . . . .
C3 Fe1 C2 N1 116.0(5) . . . .
C9 Fe1 C2 N1 28.7(4) . . . .
C5 Fe1 C2 N1 -161.9(4) . . . .
C12 Fe1 C2 N1 -54.0(4) . . . .
C6 Fe1 C2 N1 -124.0(4) . . . .
C8 Fe1 C2 N1 -14.8(4) . . . .
C10 Fe1 C2 C3 -52.2(4) . . . .
C4 Fe1 C2 C3 38.4(3) . . . .
C11 Fe1 C2 C3 160.8(13) . . . .
C9 Fe1 C2 C3 -87.3(3) . . . .
C5 Fe1 C2 C3 82.1(3) . . . .
C12 Fe1 C2 C3 -170.0(3) . . . .
C6 Fe1 C2 C3 120.0(4) . . . .
C8 Fe1 C2 C3 -130.9(3) . . . .
C10 Fe1 C2 C6 -172.2(3) . . . .
C4 Fe1 C2 C6 -81.6(3) . . . .
C11 Fe1 C2 C6 40.8(14) . . . .
C3 Fe1 C2 C6 -120.0(4) . . . .
C9 Fe1 C2 C6 152.7(2) . . . .
C5 Fe1 C2 C6 -37.9(3) . . . .
C12 Fe1 C2 C6 70.0(3) . . . .
C8 Fe1 C2 C6 109.1(3) . . . .
N1 C2 C3 C4 176.5(4) . . . .
C6 C2 C3 C4 -0.9(5) . . . .
Fe1 C2 C3 C4 -59.8(3) . . . .
N1 C2 C3 Fe1 -123.7(4) . . . .
C6 C2 C3 Fe1 58.9(3) . . . .
C10 Fe1 C3 C2 151.3(3) . . . .
C4 Fe1 C3 C2 -118.2(4) . . . .
C11 Fe1 C3 C2 -175.2(3) . . . .
C9 Fe1 C3 C2 108.3(3) . . . .
C5 Fe1 C3 C2 -81.1(3) . . . .
C12 Fe1 C3 C2 48.8(12) . . . .
C6 Fe1 C3 C2 -37.3(2) . . . .
C8 Fe1 C3 C2 70.3(3) . . . .
C10 Fe1 C3 C4 -90.5(3) . . . .
C11 Fe1 C3 C4 -57.0(5) . . . .
C9 Fe1 C3 C4 -133.5(3) . . . .
C5 Fe1 C3 C4 37.1(3) . . . .
C12 Fe1 C3 C4 167.0(11) . . . .
C2 Fe1 C3 C4 118.2(4) . . . .
C6 Fe1 C3 C4 81.0(3) . . . .
C8 Fe1 C3 C4 -171.4(3) . . . .
C2 C3 C4 C5 0.9(5) . . . .
Fe1 C3 C4 C5 -59.3(3) . . . .
C2 C3 C4 Fe1 60.2(3) . . . .
C10 Fe1 C4 C5 -134.0(3) . . . .
C11 Fe1 C4 C5 -90.8(3) . . . .
C3 Fe1 C4 C5 119.9(4) . . . .
C9 Fe1 C4 C5 -174.4(3) . . . .
C12 Fe1 C4 C5 -56.0(5) . . . .
C2 Fe1 C4 C5 81.7(3) . . . .
C6 Fe1 C4 C5 37.8(3) . . . .
C8 Fe1 C4 C5 158.5(9) . . . .
C10 Fe1 C4 C3 106.1(3) . . . .
C11 Fe1 C4 C3 149.3(3) . . . .
C9 Fe1 C4 C3 65.8(4) . . . .
C5 Fe1 C4 C3 -119.9(4) . . . .
C12 Fe1 C4 C3 -175.8(3) . . . .
C2 Fe1 C4 C3 -38.1(3) . . . .
C6 Fe1 C4 C3 -82.0(3) . . . .
C8 Fe1 C4 C3 38.7(11) . . . .
C3 C4 C5 C6 -0.6(5) . . . .
Fe1 C4 C5 C6 -59.7(3) . . . .
C3 C4 C5 Fe1 59.1(3) . . . .
C10 Fe1 C5 C4 66.4(4) . . . .
C11 Fe1 C5 C4 107.0(3) . . . .
C3 Fe1 C5 C4 -37.6(3) . . . .
C9 Fe1 C5 C4 25.3(12) . . . .
C12 Fe1 C5 C4 150.9(3) . . . .
C2 Fe1 C5 C4 -81.3(3) . . . .
C6 Fe1 C5 C4 -119.2(4) . . . .
C8 Fe1 C5 C4 -172.6(3) . . . .
C10 Fe1 C5 C6 -174.4(3) . . . .
C4 Fe1 C5 C6 119.2(4) . . . .
C11 Fe1 C5 C6 -133.9(3) . . . .
C3 Fe1 C5 C6 81.6(3) . . . .
C9 Fe1 C5 C6 144.5(10) . . . .
C12 Fe1 C5 C6 -90.0(3) . . . .
C2 Fe1 C5 C6 37.9(2) . . . .
C8 Fe1 C5 C6 -53.4(4) . . . .
N1 C2 C6 C5 -176.7(4) . . . .
C3 C2 C6 C5 0.5(5) . . . .
Fe1 C2 C6 C5 59.2(3) . . . .
N1 C2 C6 Fe1 124.2(4) . . . .
C3 C2 C6 Fe1 -58.7(3) . . . .
C4 C5 C6 C2 0.1(5) . . . .
Fe1 C5 C6 C2 -59.4(3) . . . .
C4 C5 C6 Fe1 59.5(3) . . . .
C10 Fe1 C6 C2 148.7(12) . . . .
C4 Fe1 C6 C2 81.3(3) . . . .
C11 Fe1 C6 C2 -172.9(2) . . . .
C3 Fe1 C6 C2 37.2(2) . . . .
C9 Fe1 C6 C2 -50.3(4) . . . .
C5 Fe1 C6 C2 118.9(3) . . . .
C12 Fe1 C6 C2 -132.4(2) . . . .
C8 Fe1 C6 C2 -88.7(3) . . . .
C10 Fe1 C6 C5 29.9(14) . . . .
C4 Fe1 C6 C5 -37.5(3) . . . .
C11 Fe1 C6 C5 68.2(3) . . . .
C3 Fe1 C6 C5 -81.7(3) . . . .
C9 Fe1 C6 C5 -169.2(3) . . . .
C12 Fe1 C6 C5 108.7(3) . . . .
C2 Fe1 C6 C5 -118.9(3) . . . .
C8 Fe1 C6 C5 152.5(2) . . . .
O2 C7 N2 C8 -0.8(7) . . . .
P2 C7 N2 C8 179.4(3) . . . .
C7 N2 C8 C12 179.0(4) . . . .
C7 N2 C8 C9 -4.7(7) . . . .
C7 N2 C8 Fe1 89.2(5) . . . .
C10 Fe1 C8 N2 -161.9(4) . . . .
C4 Fe1 C8 N2 -90.9(10) . . . .
C11 Fe1 C8 N2 154.2(4) . . . .
C3 Fe1 C8 N2 -58.3(5) . . . .
C9 Fe1 C8 N2 -123.1(5) . . . .
C5 Fe1 C8 N2 61.6(5) . . . .
C12 Fe1 C8 N2 116.2(5) . . . .
C2 Fe1 C8 N2 -17.9(4) . . . .
C6 Fe1 C8 N2 25.7(4) . . . .
C10 Fe1 C8 C12 81.9(3) . . . .
C4 Fe1 C8 C12 152.9(9) . . . .
C11 Fe1 C8 C12 38.0(3) . . . .
C3 Fe1 C8 C12 -174.5(3) . . . .
C9 Fe1 C8 C12 120.6(4) . . . .
C5 Fe1 C8 C12 -54.6(4) . . . .
C2 Fe1 C8 C12 -134.1(3) . . . .
C6 Fe1 C8 C12 -90.5(3) . . . .
C10 Fe1 C8 C9 -38.8(3) . . . .
C4 Fe1 C8 C9 32.2(11) . . . .
C11 Fe1 C8 C9 -82.7(3) . . . .
C3 Fe1 C8 C9 64.9(3) . . . .
C5 Fe1 C8 C9 -175.2(3) . . . .
C12 Fe1 C8 C9 -120.6(4) . . . .
C2 Fe1 C8 C9 105.3(3) . . . .
C6 Fe1 C8 C9 148.8(3) . . . .
N2 C8 C9 C10 -175.5(4) . . . .
C12 C8 C9 C10 1.3(5) . . . .
Fe1 C8 C9 C10 59.8(3) . . . .
N2 C8 C9 Fe1 124.7(4) . . . .
C12 C8 C9 Fe1 -58.5(3) . . . .
C10 Fe1 C9 C8 117.6(4) . . . .
C4 Fe1 C9 C8 -172.7(2) . . . .
C11 Fe1 C9 C8 80.5(3) . . . .
C3 Fe1 C9 C8 -134.2(3) . . . .
C5 Fe1 C9 C8 166.0(10) . . . .
C12 Fe1 C9 C8 36.7(3) . . . .
C2 Fe1 C9 C8 -91.6(3) . . . .
C6 Fe1 C9 C8 -58.3(4) . . . .
C4 Fe1 C9 C10 69.7(4) . . . .
C11 Fe1 C9 C10 -37.1(3) . . . .
C3 Fe1 C9 C10 108.2(3) . . . .
C5 Fe1 C9 C10 48.4(12) . . . .
C12 Fe1 C9 C10 -80.8(3) . . . .
C2 Fe1 C9 C10 150.8(3) . . . .
C6 Fe1 C9 C10 -175.8(3) . . . .
C8 Fe1 C9 C10 -117.6(4) . . . .
C8 C9 C10 C11 -1.1(5) . . . .
Fe1 C9 C10 C11 59.4(3) . . . .
C8 C9 C10 Fe1 -60.5(3) . . . .
C4 Fe1 C10 C11 108.8(3) . . . .
C3 Fe1 C10 C11 152.4(3) . . . .
C9 Fe1 C10 C11 -120.1(4) . . . .
C5 Fe1 C10 C11 70.0(4) . . . .
C12 Fe1 C10 C11 -37.9(3) . . . .
C2 Fe1 C10 C11 -173.4(3) . . . .
C6 Fe1 C10 C11 44.2(14) . . . .
C8 Fe1 C10 C11 -81.6(3) . . . .
C4 Fe1 C10 C9 -131.1(3) . . . .
C11 Fe1 C10 C9 120.1(4) . . . .
C3 Fe1 C10 C9 -87.5(3) . . . .
C5 Fe1 C10 C9 -169.8(3) . . . .
C12 Fe1 C10 C9 82.2(3) . . . .
C2 Fe1 C10 C9 -53.2(4) . . . .
C6 Fe1 C10 C9 164.3(12) . . . .
C8 Fe1 C10 C9 38.5(3) . . . .
C9 C10 C11 C12 0.5(6) . . . .
Fe1 C10 C11 C12 59.8(3) . . . .
C9 C10 C11 Fe1 -59.3(3) . . . .
C4 Fe1 C11 C10 -88.3(3) . . . .
C3 Fe1 C11 C10 -50.7(5) . . . .
C9 Fe1 C11 C10 37.4(3) . . . .
C5 Fe1 C11 C10 -131.9(3) . . . .
C12 Fe1 C11 C10 118.9(4) . . . .
C2 Fe1 C11 C10 152.4(12) . . . .
C6 Fe1 C11 C10 -172.0(3) . . . .
C8 Fe1 C11 C10 81.2(3) . . . .
C10 Fe1 C11 C12 -118.9(4) . . . .
C4 Fe1 C11 C12 152.8(3) . . . .
C3 Fe1 C11 C12 -169.6(3) . . . .
C9 Fe1 C11 C12 -81.5(3) . . . .
C5 Fe1 C11 C12 109.2(3) . . . .
C2 Fe1 C11 C12 33.5(15) . . . .
C6 Fe1 C11 C12 69.1(4) . . . .
C8 Fe1 C11 C12 -37.7(3) . . . .
N2 C8 C12 C11 176.0(4) . . . .
C9 C8 C12 C11 -1.0(5) . . . .
Fe1 C8 C12 C11 -59.2(3) . . . .
N2 C8 C12 Fe1 -124.8(4) . . . .
C9 C8 C12 Fe1 58.3(3) . . . .
C10 C11 C12 C8 0.3(5) . . . .
Fe1 C11 C12 C8 59.7(3) . . . .
C10 C11 C12 Fe1 -59.3(3) . . . .
C10 Fe1 C12 C8 -81.1(3) . . . .
C4 Fe1 C12 C8 -170.9(3) . . . .
C11 Fe1 C12 C8 -118.9(4) . . . .
C3 Fe1 C12 C8 25.4(13) . . . .
C9 Fe1 C12 C8 -37.0(3) . . . .
C5 Fe1 C12 C8 151.9(3) . . . .
C2 Fe1 C12 C8 67.0(4) . . . .
C6 Fe1 C12 C8 107.8(3) . . . .
C10 Fe1 C12 C11 37.8(3) . . . .
C4 Fe1 C12 C11 -52.0(5) . . . .
C3 Fe1 C12 C11 144.3(11) . . . .
C9 Fe1 C12 C11 81.9(3) . . . .
C5 Fe1 C12 C11 -89.3(3) . . . .
C2 Fe1 C12 C11 -174.1(3) . . . .
C6 Fe1 C12 C11 -133.3(3) . . . .
C8 Fe1 C12 C11 118.9(4) . . . .
O1 C1 P1 C13 69.4(3) . . . .
N1 C1 P1 C13 -111.1(3) . . . .
O1 C1 P1 C19 173.3(3) . . . .
N1 C1 P1 C19 -7.2(3) . . . .
O1 C1 P1 Pt1 -57.9(3) . . . .
N1 C1 P1 Pt1 121.7(3) . . . .
P1 Pt1 P1 C13 99.68(14) 2_655 . . .
P2 Pt1 P1 C13 -138.40(14) . . . .
P2 Pt1 P1 C13 -19.37(14) 2_655 . . .
P1 Pt1 P1 C19 -25.78(14) 2_655 . . .
P2 Pt1 P1 C19 96.14(15) . . . .
P2 Pt1 P1 C19 -144.83(14) 2_655 . . .
P1 Pt1 P1 C1 -146.64(14) 2_655 . . .
P2 Pt1 P1 C1 -24.72(14) . . . .
P2 Pt1 P1 C1 94.31(14) 2_655 . . .
C19 P1 C13 C14 108.3(3) . . . .
C1 P1 C13 C14 -147.5(3) . . . .
Pt1 P1 C13 C14 -24.0(3) . . . .
C19 P1 C13 C18 -73.2(3) . . . .
C1 P1 C13 C18 31.0(3) . . . .
Pt1 P1 C13 C18 154.4(3) . . . .
C18 C13 C14 C15 -1.9(6) . . . .
P1 C13 C14 C15 176.6(3) . . . .
C13 C14 C15 C16 0.3(6) . . . .
C14 C15 C16 C17 1.3(6) . . . .
C15 C16 C17 C18 -1.2(7) . . . .
C16 C17 C18 C13 -0.5(6) . . . .
C14 C13 C18 C17 2.0(6) . . . .
P1 C13 C18 C17 -176.5(3) . . . .
C13 P1 C19 C20 -14.3(4) . . . .
C1 P1 C19 C20 -113.2(4) . . . .
Pt1 P1 C19 C20 119.6(4) . . . .
C13 P1 C19 C24 168.9(3) . . . .
C1 P1 C19 C24 70.0(4) . . . .
Pt1 P1 C19 C24 -57.2(4) . . . .
C24 C19 C20 C21 -2.1(8) . . . .
P1 C19 C20 C21 -179.0(5) . . . .
C19 C20 C21 C22 -1.0(10) . . . .
C20 C21 C22 C23 2.6(10) . . . .
C21 C22 C23 C24 -1.1(8) . . . .
C22 C23 C24 C19 -2.1(7) . . . .
C20 C19 C24 C23 3.7(7) . . . .
P1 C19 C24 C23 -179.3(3) . . . .
O2 C7 P2 C31 65.4(3) . . . .
N2 C7 P2 C31 -114.8(3) . . . .
O2 C7 P2 C25 169.8(3) . . . .
N2 C7 P2 C25 -10.4(3) . . . .
O2 C7 P2 Pt1 -63.1(4) . . . .
N2 C7 P2 Pt1 116.7(3) . . . .
P1 Pt1 P2 C31 -136.08(14) . . . .
P1 Pt1 P2 C31 -18.10(14) 2_655 . . .
P2 Pt1 P2 C31 101.51(14) 2_655 . . .
P1 Pt1 P2 C25 98.83(14) . . . .
P1 Pt1 P2 C25 -143.19(14) 2_655 . . .
P2 Pt1 P2 C25 -23.58(13) 2_655 . . .
P1 Pt1 P2 C7 -20.92(14) . . . .
P1 Pt1 P2 C7 97.06(14) 2_655 . . .
P2 Pt1 P2 C7 -143.33(14) 2_655 . . .
C31 P2 C25 C26 176.4(3) . . . .
C7 P2 C25 C26 76.2(3) . . . .
Pt1 P2 C25 C26 -49.6(3) . . . .
C31 P2 C25 C30 -7.3(4) . . . .
C7 P2 C25 C30 -107.5(3) . . . .
Pt1 P2 C25 C30 126.7(3) . . . .
C30 C25 C26 C27 0.5(6) . . . .
P2 C25 C26 C27 177.1(3) . . . .
C25 C26 C27 C28 -1.0(6) . . . .
C26 C27 C28 C29 0.6(7) . . . .
C27 C28 C29 C30 0.2(7) . . . .
C28 C29 C30 C25 -0.7(6) . . . .
C26 C25 C30 C29 0.3(6) . . . .
P2 C25 C30 C29 -176.0(3) . . . .
C25 P2 C31 C36 105.5(3) . . . .
C7 P2 C31 C36 -149.8(3) . . . .
Pt1 P2 C31 C36 -25.9(3) . . . .
C25 P2 C31 C32 -74.9(3) . . . .
C7 P2 C31 C32 29.9(3) . . . .
Pt1 P2 C31 C32 153.7(3) . . . .
C36 C31 C32 C33 0.8(6) . . . .
P2 C31 C32 C33 -178.9(3) . . . .
C31 C32 C33 C34 -0.8(6) . . . .
C32 C33 C34 C35 0.0(7) . . . .
C33 C34 C35 C36 0.8(6) . . . .
C34 C35 C36 C31 -0.8(6) . . . .
C32 C31 C36 C35 0.0(5) . . . .
P2 C31 C36 C35 179.7(3) . . . .
